data_7219173
loop_
_publ_author_name
'He, Yan-Fei'
'Chen, Di-Ming'
'Xu, Hang'
'Cheng, Peng'

_publ_section_title
;
 Structural diversity of luminescent lanthanide metal--organic frameworks
 based on a V-shaped ligand
;
_journal_issue 12
_journal_name_full CrystEngComm
_journal_page_first 2471
_journal_paper_doi 10.1039/C4CE02380C
_journal_volume 17
_journal_year 2015
_chemical_formula_moiety 'C45 H35 N O18 Tb2'
_chemical_formula_sum 'C45 H35 N O18 Tb2'
_chemical_formula_weight 1195.58
_chemical_name_systematic
;
 ? 
;
_space_group_crystal_system monoclinic
_space_group_IT_number 14
_space_group_name_Hall '-P 2ybc'
_space_group_name_H-M_alt 'P 1 21/c 1'
_symmetry_space_group_name_Hall '-P 2ybc'
_symmetry_space_group_name_H-M 'P 1 21/c 1'
_atom_sites_solution_hydrogens geom
_atom_sites_solution_primary direct
_atom_sites_solution_secondary difmap
_audit_creation_date 2014-08-12
_audit_creation_method
;
Olex2 1.2
(compiled 2014.06.27 svn.r2953 for OlexSys, GUI svn.r4862)
;
_audit_update_record
;
2014-10-20 deposited with the CCDC.
2014-12-23 downloaded from the CCDC.
;
_cell_angle_alpha 90.00
_cell_angle_beta 99.382(4)
_cell_angle_gamma 90.00
_cell_formula_units_Z 4
_cell_length_a 9.3673(4)
_cell_length_b 27.9636(9)
_cell_length_c 16.8012(6)
_cell_measurement_reflns_used 10177
_cell_measurement_temperature 129.6(2)
_cell_measurement_theta_max 28.9260
_cell_measurement_theta_min 3.3510
_cell_volume 4342.1(3)
_computing_cell_refinement
;
CrysAlisPro, Agilent Technologies,
Version 1.171.36.28 (release 01-02-2013 CrysAlis171 .NET)
(compiled Feb  1 2013,16:14:44)
;
_computing_data_collection
;
CrysAlisPro, Agilent Technologies,
Version 1.171.36.28 (release 01-02-2013 CrysAlis171 .NET)
(compiled Feb  1 2013,16:14:44)
;
_computing_data_reduction
;
CrysAlisPro, Agilent Technologies,
Version 1.171.36.28 (release 01-02-2013 CrysAlis171 .NET)
(compiled Feb  1 2013,16:14:44)
;
_computing_molecular_graphics 'Olex2 (Dolomanov et al., 2009)'
_computing_publication_material 'Olex2 (Dolomanov et al., 2009)'
_computing_structure_refinement 'XL (Sheldrick, 2008)'
_computing_structure_solution 'SHELXS-97 (Sheldrick, 1990)'
_diffrn_ambient_temperature 129.6(2)
_diffrn_detector_area_resol_mean 16.2116
_diffrn_measured_fraction_theta_full 0.991
_diffrn_measured_fraction_theta_max 0.991
_diffrn_measurement_details
;
  1 omega   -3.00   35.00   1.0000   30.0000
omega____ theta____ kappa____ phi______ frames
    -       18.0372   57.0000  -90.0000 38

  2 omega  -43.00   37.00   1.0000   30.0000
omega____ theta____ kappa____ phi______ frames
    -       18.0372  -57.0000  -30.0000 80

  3 omega  -84.00   -2.00   1.0000   30.0000
omega____ theta____ kappa____ phi______ frames
    -      -18.9747  -57.0000   90.0000 82

  4 omega  -14.00   11.00   1.0000   30.0000
omega____ theta____ kappa____ phi______ frames
    -      -18.9747  -77.0000   60.0000 25

  5 omega  -87.00  -45.00   1.0000   30.0000
omega____ theta____ kappa____ phi______ frames
    -      -18.9747  -77.0000   60.0000 42
;
_diffrn_measurement_device_type 'SuperNova, Single source at offset, Eos'
_diffrn_measurement_method '\w scans'
_diffrn_orient_matrix_UB_11 -0.0003716000
_diffrn_orient_matrix_UB_12 0.0024062000
_diffrn_orient_matrix_UB_13 0.0419827000
_diffrn_orient_matrix_UB_21 -0.0766989000
_diffrn_orient_matrix_UB_22 0.0007736000
_diffrn_orient_matrix_UB_23 -0.0073342000
_diffrn_orient_matrix_UB_31 -0.0024747000
_diffrn_orient_matrix_UB_32 -0.0252432000
_diffrn_orient_matrix_UB_33 0.0038419000
_diffrn_radiation_monochromator mirror
_diffrn_radiation_type MoK\a
_diffrn_radiation_wavelength 0.71073
_diffrn_reflns_av_R_equivalents 0.0341
_diffrn_reflns_av_unetI/netI 0.0443
_diffrn_reflns_limit_h_max 8
_diffrn_reflns_limit_h_min -11
_diffrn_reflns_limit_k_max 31
_diffrn_reflns_limit_k_min -33
_diffrn_reflns_limit_l_max 19
_diffrn_reflns_limit_l_min -16
_diffrn_reflns_number 19812
_diffrn_reflns_theta_full 25.01
_diffrn_reflns_theta_max 25.01
_diffrn_reflns_theta_min 2.79
_diffrn_source 'SuperNova (Mo) X-ray Source'
_exptl_absorpt_coefficient_mu 3.311
_exptl_absorpt_correction_T_max 1.00000
_exptl_absorpt_correction_T_min 0.67584
_exptl_absorpt_correction_type multi-scan
_exptl_absorpt_process_details
;
CrysAlisPro, Agilent Technologies,
Version 1.171.36.28 (release 01-02-2013 CrysAlis171 .NET)
(compiled Feb  1 2013,16:14:44)
Empirical absorption correction using spherical harmonics,
 implemented in SCALE3 ABSPACK scaling algorithm.
;
_exptl_crystal_density_diffrn 1.829
_exptl_crystal_density_method 'not measured'
_exptl_crystal_F_000 2344
_exptl_crystal_size_max 0.2
_exptl_crystal_size_mid 0.2
_exptl_crystal_size_min 0.2
_refine_diff_density_max 2.099
_refine_diff_density_min -1.580
_refine_diff_density_rms 0.140
_refine_ls_extinction_method none
_refine_ls_goodness_of_fit_ref 1.080
_refine_ls_hydrogen_treatment constr
_refine_ls_matrix_type full
_refine_ls_number_parameters 595
_refine_ls_number_reflns 7568
_refine_ls_number_restraints 210
_refine_ls_restrained_S_all 1.089
_refine_ls_R_factor_all 0.0505
_refine_ls_R_factor_gt 0.0432
_refine_ls_shift/su_max 0.003
_refine_ls_shift/su_mean 0.000
_refine_ls_structure_factor_coef Fsqd
_refine_ls_weighting_details 'calc w=1/[\s^2^(Fo^2^)+(0.0396P)^2^+26.1377P] where P=(Fo^2^+2Fc^2^)/3'
_refine_ls_weighting_scheme calc
_refine_ls_wR_factor_gt 0.1007
_refine_ls_wR_factor_ref 0.1056
_reflns_number_gt 6674
_reflns_number_total 7568
_reflns_threshold_expression >2sigma(I)
_cod_data_source_file c4ce02380c2.cif
_cod_data_source_block p140611d
_cod_depositor_comments 'Adding full bibliography for 7219168--7219173.cif.'
_cod_database_code 7219173
_chemical_oxdiff_formula 'C Tb'
_reflns_odcompleteness_completeness 99.80
_reflns_odcompleteness_iscentric 1
_reflns_odcompleteness_theta 26.32
_olex2_refinement_description
;
1. Fixed Uiso
 At 1.2 times of:
  All C(H) groups
 At 1.5 times of:
  All C(H,H,H) groups, All O(H,H) groups
2. Restrained distances
 N1-C45 = N1-C44
 1.45 with sigma of 0.01
 N1-C44 \\sim N1-C45
 with sigma of 0.02
3. Rigid bond restraints
 All non-hydrogen atoms
 with sigma for 1-2 distances of 0.005 and sigma for 1-3 distances of 0.005
4. Uiso/Uaniso restraints and constraints
C45 \\sim N1 \\sim O16 \\sim C43 \\sim C44: within 1.7A with sigma of 0.04 and
sigma for terminal atoms of 0.08
5.a Riding coordinates:
 O18(H18a,H18b), O17(H17a,H17b)
5.b Me refined with riding coordinates:
 C45(H45a,H45b,H45c), C44(H44a,H44b,H44c)
5.c Aromatic/amide H refined with riding coordinates:
 C23(H23), C24(H24), C26(H26), C27(H27), C20(H20), C21(H21), C17(H17),
 C18(H18), C4(H4), C3(H3), C7(H7), C6(H6), C13(H13), C12(H12), C10(H10), C9(H9),
  C37(H37), C38(H38), C40(H40), C41(H41), C34(H34), C35(H35), C31(H31),
 C32(H32), C43(H43)
;
_olex2_submission_special_instructions 'No special instructions were received'

loop_
_space_group_symop_id
_space_group_symop_operation_xyz
1 'x, y, z'
2 '-x, y+1/2, -z+1/2'
3 '-x, -y, -z'
4 'x, -y-1/2, z-1/2'

loop_
_atom_site_label
_atom_site_type_symbol
_atom_site_fract_x
_atom_site_fract_y
_atom_site_fract_z
_atom_site_U_iso_or_equiv
_atom_site_adp_type
_atom_site_occupancy
_atom_site_calc_flag
_atom_site_refinement_flags_posn
_atom_site_refinement_flags_adp
Tb1 Tb 0.20339(3) -0.507460(10) 0.472855(17) 0.02009(10) Uani 1 d . U
Tb2 Tb -0.05521(4) 0.027657(10) 0.585696(18) 0.02542(11) Uani 1 d . U
O8 O 0.3481(5) -0.24255(15) 0.7146(3) 0.0296(10) Uani 1 d . U
O6 O 0.1702(8) -0.44437(19) 0.5465(4) 0.0670(17) Uani 1 d . U
O7 O -0.0462(7) -0.42568(18) 0.5630(3) 0.0477(13) Uani 1 d . U
O9 O 0.1197(6) -0.02844(16) 0.6759(3) 0.0387(11) Uani 1 d . U
O10 O 0.1043(5) -0.04011(15) 0.5511(3) 0.0276(10) Uani 1 d . U
O1 O 0.6297(5) -0.77596(16) 0.5544(3) 0.0378(12) Uani 1 d . U
O5 O 0.3983(6) -0.56123(19) 0.4994(5) 0.0651(17) Uani 1 d . U
O4 O 0.6480(6) -0.55025(16) 0.5546(3) 0.0378(12) Uani 1 d . U
O2 O 0.2039(6) -0.95864(17) 0.4682(3) 0.0379(12) Uani 1 d . U
O3 O 0.1662(5) -0.93573(16) 0.5796(3) 0.0332(11) Uani 1 d . U
O13 O -0.2456(6) -0.28632(17) 0.1728(3) 0.0398(12) Uani 1 d . U
O11 O -0.0123(8) -0.4719(2) 0.3848(5) 0.0773(19) Uani 1 d . U
O12 O -0.2270(8) -0.4583(2) 0.4044(3) 0.0659(17) Uani 1 d . U
O15 O -0.0667(7) -0.07337(16) 0.2898(3) 0.0433(14) Uani 1 d . U
O14 O 0.0918(6) -0.11152(16) 0.3956(3) 0.0371(12) Uani 1 d . U
O18 O 0.2163(9) -0.5239(2) 0.3424(4) 0.081(2) Uani 1 d . U
H18A H 0.2420 -0.4981 0.3219 0.121 Uiso 1 d R .
H18B H 0.1264 -0.5338 0.3081 0.121 Uiso 1 d R .
O16 O -0.1660(10) 0.0080(3) 0.6829(5) 0.091(2) Uani 1 d . U
O17 O -0.3223(7) 0.0504(2) 0.5322(5) 0.082(2) Uani 1 d . U
H17A H -0.3759 0.0383 0.5617 0.122 Uiso 1 d R .
H17B H -0.3364 0.0829 0.5311 0.122 Uiso 1 d R .
C22 C 0.2881(7) -0.1977(2) 0.6881(4) 0.0216(12) Uani 1 d . U
C23 C 0.3115(8) -0.1639(2) 0.7475(4) 0.0277(14) Uani 1 d . U
H23 H 0.3570 -0.1715 0.7994 0.033 Uiso 1 calc R .
C24 C 0.2642(8) -0.1179(2) 0.7268(4) 0.0263(14) Uani 1 d . U
H24 H 0.2769 -0.0944 0.7666 0.032 Uiso 1 calc R .
C25 C 0.1952(7) -0.1045(2) 0.6454(4) 0.0233(12) Uani 1 d . U
C26 C 0.1751(7) -0.1389(2) 0.5859(4) 0.0246(13) Uani 1 d . U
H26 H 0.1330 -0.1314 0.5334 0.030 Uiso 1 calc R .
C27 C 0.2204(8) -0.1860(2) 0.6071(4) 0.0262(14) Uani 1 d . U
H27 H 0.2063 -0.2099 0.5682 0.031 Uiso 1 calc R .
C19 C 0.2766(7) -0.2830(2) 0.6719(4) 0.0219(12) Uani 1 d . U
C20 C 0.1207(7) -0.2899(2) 0.6438(4) 0.0266(13) Uani 1 d . U
H20 H 0.0590 -0.2644 0.6489 0.032 Uiso 1 calc R .
C21 C 0.0592(7) -0.3325(2) 0.6096(4) 0.0264(13) Uani 1 d . U
H21 H -0.0399 -0.3356 0.5925 0.032 Uiso 1 calc R .
C16 C 0.1537(8) -0.3694(2) 0.6028(4) 0.0266(13) Uani 1 d . U
C17 C 0.3100(8) -0.3616(2) 0.6296(4) 0.0317(14) Uani 1 d . U
H17 H 0.3723 -0.3866 0.6224 0.038 Uiso 1 calc R .
C18 C 0.3728(8) -0.3188(2) 0.6654(4) 0.0308(14) Uani 1 d . U
H18 H 0.4717 -0.3156 0.6831 0.037 Uiso 1 calc R .
C15 C 0.0866(10) -0.4164(2) 0.5677(4) 0.0377(15) Uani 1 d . U
C28 C 0.1390(8) -0.0551(2) 0.6235(4) 0.0266(12) Uani 1 d . U
C5 C 0.5193(8) -0.8107(2) 0.5464(4) 0.0302(14) Uani 1 d . U
C4 C 0.4575(9) -0.8178(3) 0.6052(5) 0.0441(19) Uani 1 d . U
H4 H 0.4751 -0.7988 0.6512 0.053 Uiso 1 calc R .
C3 C 0.3589(10) -0.8564(3) 0.5984(4) 0.044(2) Uani 1 d . U
H3 H 0.3116 -0.8615 0.6421 0.052 Uiso 1 calc R .
C2 C 0.3245(7) -0.8877(2) 0.5332(4) 0.0274(14) Uani 1 d . U
C7 C 0.3844(8) -0.8793(2) 0.4747(4) 0.0321(15) Uani 1 d . U
H7 H 0.3657 -0.8977 0.4281 0.039 Uiso 1 calc R .
C6 C 0.4815(8) -0.8409(2) 0.4808(5) 0.0342(16) Uani 1 d . U
H6 H 0.5256 -0.8351 0.4360 0.041 Uiso 1 calc R .
C8 C 0.5947(7) -0.7279(2) 0.5501(4) 0.0227(12) Uani 1 d . U
C13 C 0.4514(7) -0.7090(2) 0.5363(3) 0.0205(12) Uani 1 d . U
H13 H 0.3719 -0.7293 0.5321 0.025 Uiso 1 calc R .
C12 C 0.4319(7) -0.6598(2) 0.5293(4) 0.0215(12) Uani 1 d . U
H12 H 0.3392 -0.6470 0.5182 0.026 Uiso 1 calc R .
C11 C 0.5543(7) -0.6295(2) 0.5393(3) 0.0190(11) Uani 1 d . U
C10 C 0.6989(7) -0.6490(2) 0.5555(4) 0.0241(12) Uani 1 d . U
H10 H 0.7786 -0.6287 0.5633 0.029 Uiso 1 calc R .
C9 C 0.7184(7) -0.6981(2) 0.5593(4) 0.0291(14) Uani 1 d . U
H9 H 0.8109 -0.7113 0.5678 0.035 Uiso 1 calc R .
C14 C 0.5305(8) -0.5767(2) 0.5303(4) 0.0279(13) Uani 1 d . U
C1 C 0.2229(8) -0.9305(2) 0.5262(4) 0.0267(14) Uani 1 d . U
C36 C -0.1851(8) -0.2450(2) 0.2135(4) 0.0298(14) Uani 1 d . U
C37 C -0.0669(9) -0.2440(3) 0.2886(4) 0.044(2) Uani 1 d . U
H37 H -0.0320 -0.2728 0.3118 0.053 Uiso 1 calc R .
C38 C -0.0097(9) -0.2008(2) 0.3233(4) 0.0379(17) Uani 1 d . U
H38 H 0.0628 -0.1999 0.3683 0.046 Uiso 1 calc R .
C39 C -0.0708(8) -0.1584(2) 0.2849(4) 0.0273(13) Uani 1 d . U
C40 C -0.1893(8) -0.1600(2) 0.2099(4) 0.0281(13) Uani 1 d . U
H40 H -0.2252 -0.1313 0.1869 0.034 Uiso 1 calc R .
C41 C -0.2456(7) -0.2031(2) 0.1747(4) 0.0272(13) Uani 1 d . U
H41 H -0.3172 -0.2040 0.1293 0.033 Uiso 1 calc R .
C33 C -0.2199(8) -0.3276(2) 0.2197(4) 0.0262(13) Uani 1 d . U
C34 C -0.1101(8) -0.3596(3) 0.2195(4) 0.0389(17) Uani 1 d . U
H34 H -0.0472 -0.3539 0.1831 0.047 Uiso 1 calc R .
C35 C -0.0827(9) -0.3995(3) 0.2677(4) 0.0378(17) Uani 1 d . U
H35 H -0.0037 -0.4192 0.2650 0.045 Uiso 1 calc R .
C30 C -0.1693(8) -0.4078(2) 0.3151(4) 0.0272(13) Uani 1 d . U
C31 C -0.2826(8) -0.3756(3) 0.3126(4) 0.0364(16) Uani 1 d . U
H31 H -0.3492 -0.3820 0.3466 0.044 Uiso 1 calc R .
C32 C -0.3078(8) -0.3348(3) 0.2654(4) 0.0370(17) Uani 1 d . U
H32 H -0.3854 -0.3145 0.2681 0.044 Uiso 1 calc R .
C29 C -0.1307(10) -0.4489(3) 0.3707(5) 0.0439(16) Uani 1 d . U
C42 C -0.0097(8) -0.1118(2) 0.3257(4) 0.0313(14) Uani 1 d . U
N1 N -0.4081(11) 0.0109(4) 0.7001(6) 0.105(4) Uani 1 d D U
C45 C -0.4797(12) -0.0182(4) 0.6360(9) 0.108(5) Uani 1 d D U
H45A H -0.5234 -0.0452 0.6581 0.161 Uiso 1 calc R .
H45B H -0.4107 -0.0293 0.6038 0.161 Uiso 1 calc R .
H45C H -0.5531 0.0002 0.6031 0.161 Uiso 1 calc R .
C44 C -0.4976(16) 0.0286(6) 0.7529(11) 0.145(7) Uani 1 d D U
H44A H -0.5721 0.0482 0.7234 0.218 Uiso 1 calc R .
H44B H -0.4409 0.0473 0.7944 0.218 Uiso 1 calc R .
H44C H -0.5411 0.0023 0.7769 0.218 Uiso 1 calc R .
C43 C -0.2739(16) 0.0280(6) 0.7070(11) 0.147(6) Uani 1 d . U
H43 H -0.2571 0.0576 0.7319 0.177 Uiso 1 calc R .

loop_
_atom_site_aniso_label
_atom_site_aniso_U_11
_atom_site_aniso_U_22
_atom_site_aniso_U_33
_atom_site_aniso_U_23
_atom_site_aniso_U_13
_atom_site_aniso_U_12
Tb1 0.02792(19) 0.01121(16) 0.02437(17) 0.00091(11) 0.01392(13) -0.00173(13)
Tb2 0.0426(2) 0.01162(17) 0.02509(17) 0.00180(12) 0.01476(14) -0.00135(14)
O8 0.038(3) 0.013(2) 0.036(3) -0.0013(17) 0.002(2) -0.0024(19)
O6 0.130(5) 0.020(3) 0.067(3) -0.016(3) 0.064(3) -0.002(3)
O7 0.072(3) 0.026(3) 0.043(3) 0.004(2) 0.003(3) -0.022(3)
O9 0.080(3) 0.014(2) 0.026(2) 0.0035(17) 0.022(2) 0.004(2)
O10 0.044(3) 0.017(2) 0.0253(18) 0.0049(17) 0.0161(19) 0.0003(18)
O1 0.029(3) 0.016(2) 0.070(3) 0.006(2) 0.016(2) -0.0006(18)
O5 0.038(3) 0.023(3) 0.145(6) 0.007(3) 0.048(3) 0.010(2)
O4 0.054(3) 0.020(2) 0.048(3) -0.004(2) 0.035(2) -0.013(2)
O2 0.051(3) 0.019(2) 0.051(3) -0.008(2) 0.032(3) -0.009(2)
O3 0.048(3) 0.022(2) 0.034(2) 0.000(2) 0.019(2) -0.011(2)
O13 0.065(4) 0.026(2) 0.026(2) 0.0053(18) 0.001(2) -0.008(2)
O11 0.065(4) 0.034(3) 0.119(5) 0.042(3) -0.027(3) -0.009(3)
O12 0.116(5) 0.048(4) 0.038(3) 0.010(3) 0.024(3) -0.016(4)
O15 0.090(4) 0.020(2) 0.026(2) 0.0079(19) 0.027(2) 0.010(3)
O14 0.063(4) 0.017(2) 0.034(2) -0.0020(19) 0.016(2) 0.002(2)
O18 0.171(6) 0.043(4) 0.044(3) -0.021(3) 0.068(4) -0.044(4)
O16 0.119(5) 0.077(5) 0.103(5) -0.010(4) 0.093(4) -0.009(4)
O17 0.047(3) 0.052(4) 0.154(6) -0.018(4) 0.042(3) 0.010(3)
C22 0.028(4) 0.010(2) 0.028(3) 0.003(2) 0.009(2) -0.006(2)
C23 0.044(4) 0.019(3) 0.021(3) 0.001(2) 0.007(3) -0.004(3)
C24 0.042(4) 0.015(3) 0.024(3) -0.002(2) 0.012(3) 0.000(3)
C25 0.030(4) 0.015(2) 0.027(3) 0.002(2) 0.010(3) -0.003(2)
C26 0.036(4) 0.017(3) 0.023(3) 0.003(2) 0.011(3) -0.005(3)
C27 0.044(4) 0.014(3) 0.023(3) -0.002(2) 0.013(3) -0.007(3)
C19 0.033(3) 0.010(2) 0.025(3) 0.001(2) 0.011(3) -0.002(2)
C20 0.029(3) 0.018(3) 0.038(4) -0.009(3) 0.021(3) 0.000(3)
C21 0.028(3) 0.022(3) 0.034(3) -0.004(3) 0.019(3) -0.007(2)
C16 0.046(3) 0.016(3) 0.023(3) -0.002(2) 0.020(3) -0.003(2)
C17 0.041(3) 0.019(3) 0.042(4) -0.002(3) 0.029(3) 0.007(3)
C18 0.029(3) 0.021(3) 0.046(4) 0.004(3) 0.019(3) 0.003(2)
C15 0.072(4) 0.017(3) 0.029(4) -0.003(3) 0.022(3) -0.010(3)
C28 0.046(4) 0.011(2) 0.024(2) 0.0041(19) 0.010(3) -0.008(2)
C5 0.030(4) 0.013(3) 0.048(4) 0.007(3) 0.009(3) 0.000(2)
C4 0.067(6) 0.032(4) 0.035(4) 0.000(3) 0.013(3) -0.022(4)
C3 0.073(6) 0.028(4) 0.034(3) -0.002(3) 0.021(4) -0.022(3)
C2 0.034(4) 0.018(3) 0.031(3) 0.005(2) 0.010(3) -0.002(2)
C7 0.038(4) 0.021(3) 0.043(4) -0.004(3) 0.022(3) -0.003(3)
C6 0.037(4) 0.021(3) 0.050(4) 0.001(3) 0.024(3) -0.002(3)
C8 0.030(3) 0.014(2) 0.025(3) 0.003(2) 0.009(3) -0.001(2)
C13 0.020(3) 0.021(3) 0.023(3) -0.001(3) 0.010(2) -0.008(2)
C12 0.025(3) 0.020(3) 0.024(3) -0.001(3) 0.016(3) 0.000(2)
C11 0.030(3) 0.017(2) 0.013(3) 0.000(2) 0.014(2) -0.004(2)
C10 0.027(3) 0.019(3) 0.027(3) 0.005(3) 0.009(3) -0.008(2)
C9 0.021(3) 0.023(3) 0.045(4) 0.011(3) 0.007(3) 0.000(2)
C14 0.038(3) 0.019(3) 0.034(3) 0.001(3) 0.030(3) -0.001(2)
C1 0.037(4) 0.011(3) 0.036(3) 0.003(2) 0.014(3) 0.003(2)
C36 0.040(4) 0.024(3) 0.027(3) 0.004(2) 0.009(3) -0.004(3)
C37 0.068(6) 0.019(3) 0.039(4) 0.009(3) -0.011(3) -0.002(3)
C38 0.059(5) 0.023(3) 0.029(4) 0.002(3) -0.003(3) 0.001(3)
C39 0.040(4) 0.021(2) 0.025(3) 0.003(2) 0.019(2) 0.003(3)
C40 0.039(4) 0.024(3) 0.027(3) 0.009(2) 0.021(2) 0.011(3)
C41 0.034(4) 0.030(3) 0.020(3) 0.005(2) 0.014(2) 0.005(3)
C33 0.037(4) 0.021(3) 0.021(3) 0.000(2) 0.005(3) -0.003(3)
C34 0.043(4) 0.044(4) 0.035(4) 0.010(3) 0.023(3) 0.008(3)
C35 0.046(4) 0.037(4) 0.033(4) 0.000(3) 0.015(3) 0.021(3)
C30 0.039(4) 0.019(3) 0.023(3) -0.001(2) 0.002(3) -0.004(2)
C31 0.037(4) 0.047(4) 0.029(4) 0.012(3) 0.017(3) 0.006(3)
C32 0.043(4) 0.037(4) 0.034(4) 0.005(3) 0.016(3) 0.016(3)
C29 0.061(4) 0.027(4) 0.036(4) 0.006(3) -0.014(3) -0.006(3)
C42 0.051(4) 0.022(3) 0.028(3) 0.005(2) 0.025(2) 0.004(3)
N1 0.085(5) 0.133(9) 0.105(8) -0.034(6) 0.037(6) -0.041(6)
C45 0.056(7) 0.072(8) 0.181(12) -0.049(8) -0.024(7) 0.018(6)
C44 0.091(9) 0.151(15) 0.213(17) -0.080(12) 0.082(10) -0.055(10)
C43 0.099(7) 0.175(13) 0.195(13) -0.106(11) 0.105(9) -0.073(7)

loop_
_atom_type_symbol
_atom_type_description
_atom_type_scat_dispersion_real
_atom_type_scat_dispersion_imag
_atom_type_scat_source
C C 0.0033 0.0016 'International Tables Vol C Tables 4.2.6.8 and 6.1.1.4'
H H 0.0000 0.0000 'International Tables Vol C Tables 4.2.6.8 and 6.1.1.4'
N N 0.0061 0.0033 'International Tables Vol C Tables 4.2.6.8 and 6.1.1.4'
O O 0.0106 0.0060 'International Tables Vol C Tables 4.2.6.8 and 6.1.1.4'
Tb Tb -0.1723 4.1537 'International Tables Vol C Tables 4.2.6.8 and 6.1.1.4'

loop_
_geom_angle_atom_site_label_1
_geom_angle_atom_site_label_2
_geom_angle_atom_site_label_3
_geom_angle
_geom_angle_site_symmetry_1
_geom_angle_site_symmetry_3
O6 Tb1 O7 128.9(2) . 3_546
O6 Tb1 O5 125.5(3) . .
O6 Tb1 O4 71.8(2) . 3_646
O6 Tb1 O11 80.8(3) . .
O6 Tb1 O12 80.1(2) . 3_546
O6 Tb1 O18 137.8(2) . .
O7 Tb1 O11 76.00(19) 3_546 .
O5 Tb1 O7 88.6(2) . 3_546
O5 Tb1 O11 153.1(3) . .
O4 Tb1 O7 153.16(18) 3_646 3_546
O4 Tb1 O5 90.59(19) 3_646 .
O4 Tb1 O11 93.5(2) 3_646 .
O4 Tb1 O12 121.8(2) 3_646 3_546
O4 Tb1 O18 79.2(2) 3_646 .
O12 Tb1 O7 82.1(2) 3_546 3_546
O12 Tb1 O5 66.2(3) 3_546 .
O12 Tb1 O11 131.2(3) 3_546 .
O12 Tb1 O18 142.0(2) 3_546 .
O18 Tb1 O7 74.0(2) . 3_546
O18 Tb1 O5 83.8(3) . .
O18 Tb1 O11 71.0(3) . .
O9 Tb2 Tb2 88.33(10) . 3_556
O9 Tb2 O17 146.9(2) . .
O9 Tb2 C28 23.67(15) . .
O9 Tb2 C42 97.86(18) . 3_556
O10 Tb2 Tb2 45.15(11) 3_556 3_556
O10 Tb2 Tb2 39.89(9) . 3_556
O10 Tb2 O9 133.33(15) 3_556 .
O10 Tb2 O9 48.58(14) . .
O10 Tb2 O10 85.04(16) 3_556 .
O10 Tb2 O2 75.05(16) 3_556 3_546
O10 Tb2 O3 85.63(16) 3_556 1_565
O10 Tb2 O15 137.16(15) 3_556 3_556
O10 Tb2 O15 111.07(16) . 3_556
O10 Tb2 O14 88.47(15) 3_556 3_556
O10 Tb2 O17 65.9(2) 3_556 .
O10 Tb2 O17 132.36(19) . .
O10 Tb2 C28 25.55(15) . .
O10 Tb2 C28 110.53(16) 3_556 .
O10 Tb2 C42 113.32(17) 3_556 3_556
O10 Tb2 C42 131.65(19) . 3_556
O2 Tb2 Tb2 65.47(10) 3_546 3_556
O2 Tb2 O9 90.37(17) 3_546 .
O2 Tb2 O10 69.51(16) 3_546 .
O2 Tb2 O15 147.40(15) 3_546 3_556
O2 Tb2 O17 67.02(19) 3_546 .
O2 Tb2 C28 75.91(18) 3_546 .
O2 Tb2 C42 156.19(18) 3_546 3_556
O3 Tb2 Tb2 77.16(11) 1_565 3_556
O3 Tb2 O9 78.94(17) 1_565 .
O3 Tb2 O10 75.91(16) 1_565 .
O3 Tb2 O2 141.42(16) 1_565 3_546
O3 Tb2 O15 62.25(16) 1_565 3_556
O3 Tb2 O14 73.94(17) 1_565 3_556
O3 Tb2 O17 133.8(2) 1_565 .
O3 Tb2 C28 80.32(17) 1_565 .
O3 Tb2 C42 62.36(18) 1_565 3_556
O15 Tb2 Tb2 136.71(13) 3_556 3_556
O15 Tb2 O9 70.51(15) 3_556 .
O15 Tb2 O17 115.9(2) 3_556 .
O15 Tb2 C28 92.21(17) 3_556 .
O15 Tb2 C42 27.71(18) 3_556 3_556
O14 Tb2 Tb2 126.60(11) 3_556 3_556
O14 Tb2 O9 127.53(16) 3_556 .
O14 Tb2 O10 149.54(16) 3_556 .
O14 Tb2 O2 136.86(18) 3_556 3_546
O14 Tb2 O15 57.18(16) 3_556 3_556
O14 Tb2 O17 69.9(2) 3_556 .
O14 Tb2 C28 146.68(18) 3_556 .
O14 Tb2 C42 29.67(19) 3_556 3_556
O16 Tb2 Tb2 138.0(2) . 3_556
O16 Tb2 O9 74.7(3) . .
O16 Tb2 O10 111.0(2) . .
O16 Tb2 O10 139.3(3) . 3_556
O16 Tb2 O2 76.4(3) . 3_546
O16 Tb2 O3 133.7(3) . 1_565
O16 Tb2 O15 73.3(3) . 3_556
O16 Tb2 O14 93.1(2) . 3_556
O16 Tb2 O17 76.6(3) . .
O16 Tb2 C28 89.6(3) . .
O16 Tb2 C42 84.3(2) . 3_556
O17 Tb2 Tb2 102.52(17) . 3_556
O17 Tb2 C28 142.5(2) . .
O17 Tb2 C42 95.3(2) . 3_556
C28 Tb2 Tb2 65.40(12) . 3_556
C42 Tb2 Tb2 136.70(13) 3_556 3_556
C42 Tb2 C28 118.2(2) 3_556 .
C22 O8 C19 114.2(5) . .
C15 O6 Tb1 147.7(7) . .
C15 O7 Tb1 137.4(5) . 3_546
C28 O9 Tb2 96.0(4) . .
Tb2 O10 Tb2 94.96(16) 3_556 .
C28 O10 Tb2 168.9(4) . 3_556
C28 O10 Tb2 95.5(4) . .
C8 O1 C5 120.0(5) . .
C14 O5 Tb1 157.5(5) . .
C14 O4 Tb1 148.2(4) . 3_646
C1 O2 Tb2 141.6(4) . 3_546
C1 O3 Tb2 129.2(5) . 1_545
C33 O13 C36 112.6(5) . .
C29 O11 Tb1 154.9(7) . .
C29 O12 Tb1 124.8(6) . 3_546
C42 O15 Tb2 86.5(4) . 3_556
C42 O14 Tb2 91.4(4) . 3_556
Tb1 O18 H18A 106.4 . .
Tb1 O18 H18B 116.8 . .
H18A O18 H18B 105.9 . .
C43 O16 Tb2 129.4(11) . .
Tb2 O17 H17A 109.6 . .
Tb2 O17 H17B 112.2 . .
H17A O17 H17B 108.5 . .
O8 C22 C27 126.0(5) . .
C23 C22 O8 112.0(5) . .
C23 C22 C27 121.8(6) . .
C22 C23 H23 121.6 . .
C22 C23 C24 116.9(6) . .
C24 C23 H23 121.6 . .
C23 C24 H24 118.5 . .
C23 C24 C25 123.0(6) . .
C25 C24 H24 118.5 . .
C24 C25 C28 123.1(5) . .
C26 C25 C24 119.2(6) . .
C26 C25 C28 117.6(6) . .
C25 C26 H26 121.0 . .
C25 C26 C27 117.9(6) . .
C27 C26 H26 121.0 . .
C22 C27 H27 119.4 . .
C26 C27 C22 121.2(6) . .
C26 C27 H27 119.4 . .
O8 C19 C20 128.1(5) . .
C18 C19 O8 110.9(6) . .
C18 C19 C20 120.8(6) . .
C19 C20 H20 118.0 . .
C21 C20 C19 124.1(6) . .
C21 C20 H20 118.0 . .
C20 C21 H21 121.8 . .
C16 C21 C20 116.3(6) . .
C16 C21 H21 121.8 . .
C21 C16 C17 118.9(6) . .
C21 C16 C15 116.5(6) . .
C17 C16 C15 124.6(6) . .
C16 C17 H17 117.5 . .
C18 C17 C16 125.1(6) . .
C18 C17 H17 117.5 . .
C19 C18 C17 114.7(6) . .
C19 C18 H18 122.6 . .
C17 C18 H18 122.6 . .
O6 C15 O7 122.2(7) . .
O6 C15 C16 115.2(8) . .
O7 C15 C16 122.6(7) . .
O9 C28 Tb2 60.3(4) . .
O9 C28 O10 116.9(6) . .
O9 C28 C25 119.0(6) . .
O10 C28 Tb2 59.0(3) . .
O10 C28 C25 124.0(6) . .
C25 C28 Tb2 162.5(5) . .
C4 C5 O1 117.7(7) . .
C4 C5 C6 116.2(7) . .
C6 C5 O1 125.8(6) . .
C5 C4 H4 121.9 . .
C5 C4 C3 116.2(7) . .
C3 C4 H4 121.9 . .
C4 C3 H3 116.3 . .
C2 C3 C4 127.4(7) . .
C2 C3 H3 116.3 . .
C3 C2 C1 127.9(6) . .
C7 C2 C3 115.3(7) . .
C7 C2 C1 116.7(6) . .
C2 C7 H7 121.2 . .
C2 C7 C6 117.6(7) . .
C6 C7 H7 121.2 . .
C5 C6 C7 127.2(7) . .
C5 C6 H6 116.4 . .
C7 C6 H6 116.4 . .
O1 C8 C13 125.2(6) . .
O1 C8 C9 112.5(6) . .
C9 C8 C13 122.2(6) . .
C8 C13 H13 120.4 . .
C12 C13 C8 119.1(6) . .
C12 C13 H13 120.4 . .
C13 C12 H12 120.3 . .
C13 C12 C11 119.5(6) . .
C11 C12 H12 120.3 . .
C12 C11 C10 120.8(6) . .
C12 C11 C14 118.4(6) . .
C10 C11 C14 120.8(6) . .
C11 C10 H10 120.1 . .
C9 C10 C11 119.7(6) . .
C9 C10 H10 120.1 . .
C8 C9 H9 120.7 . .
C10 C9 C8 118.6(6) . .
C10 C9 H9 120.7 . .
O5 C14 C11 118.1(6) . .
O4 C14 O5 127.4(6) . .
O4 C14 C11 114.4(6) . .
O2 C1 C2 124.5(6) . .
O3 C1 O2 121.2(6) . .
O3 C1 C2 114.3(6) . .
O13 C36 C37 126.2(6) . .
O13 C36 C41 110.8(6) . .
C41 C36 C37 123.0(6) . .
C36 C37 H37 119.0 . .
C38 C37 C36 122.0(6) . .
C38 C37 H37 119.0 . .
C37 C38 H38 122.3 . .
C37 C38 C39 115.4(7) . .
C39 C38 H38 122.3 . .
C38 C39 C40 122.1(6) . .
C38 C39 C42 114.2(6) . .
C40 C39 C42 123.7(6) . .
C39 C40 H40 118.7 . .
C41 C40 C39 122.6(6) . .
C41 C40 H40 118.7 . .
C36 C41 H41 122.5 . .
C40 C41 C36 114.9(6) . .
C40 C41 H41 122.5 . .
C34 C33 O13 127.1(6) . .
C32 C33 O13 114.6(7) . .
C32 C33 C34 118.3(7) . .
C33 C34 H34 116.6 . .
C33 C34 C35 126.8(7) . .
C35 C34 H34 116.6 . .
C34 C35 H35 121.7 . .
C30 C35 C34 116.6(7) . .
C30 C35 H35 121.7 . .
C35 C30 C31 115.7(6) . .
C35 C30 C29 115.3(7) . .
C31 C30 C29 128.8(7) . .
C30 C31 H31 116.2 . .
C32 C31 C30 127.6(7) . .
C32 C31 H31 116.2 . .
C33 C32 C31 115.0(7) . .
C33 C32 H32 122.5 . .
C31 C32 H32 122.5 . .
O11 C29 C30 128.5(8) . .
O12 C29 O11 121.0(8) . .
O12 C29 C30 110.5(8) . .
O15 C42 Tb2 65.8(4) . 3_556
O15 C42 O14 124.1(6) . .
O15 C42 C39 113.4(6) . .
O14 C42 Tb2 59.0(3) . 3_556
O14 C42 C39 122.4(6) . .
C39 C42 Tb2 169.2(4) . 3_556
C44 N1 C45 114.9(11) . .
C43 N1 C45 126.2(11) . .
C43 N1 C44 118.0(11) . .
N1 C45 H45A 109.5 . .
N1 C45 H45B 109.5 . .
N1 C45 H45C 109.5 . .
H45A C45 H45B 109.5 . .
H45A C45 H45C 109.5 . .
H45B C45 H45C 109.5 . .
N1 C44 H44A 109.5 . .
N1 C44 H44B 109.5 . .
N1 C44 H44C 109.5 . .
H44A C44 H44B 109.5 . .
H44A C44 H44C 109.5 . .
H44B C44 H44C 109.5 . .
O16 C43 N1 126.8(14) . .
O16 C43 H43 116.6 . .
N1 C43 H43 116.6 . .

loop_
_geom_bond_atom_site_label_1
_geom_bond_atom_site_label_2
_geom_bond_distance
_geom_bond_site_symmetry_2
Tb1 O6 2.206(5) .
Tb1 O7 2.396(5) 3_546
Tb1 O5 2.351(5) .
Tb1 O4 2.229(4) 3_646
Tb1 O11 2.507(6) .
Tb1 O12 2.251(6) 3_546
Tb1 O18 2.262(5) .
Tb2 Tb2 3.5673(6) 3_556
Tb2 O9 2.575(5) .
Tb2 O10 2.296(4) 3_556
Tb2 O10 2.539(4) .
Tb2 O2 2.465(5) 3_546
Tb2 O3 2.330(5) 1_565
Tb2 O15 2.557(5) 3_556
Tb2 O14 2.398(5) 3_556
Tb2 O16 2.145(6) .
Tb2 O17 2.595(7) .
Tb2 C28 2.949(7) .
Tb2 C42 2.797(7) 3_556
O8 C22 1.416(7) .
O8 C19 1.444(7) .
O6 C15 1.201(9) .
O7 Tb1 2.396(5) 3_546
O7 C15 1.261(10) .
O9 C28 1.190(8) .
O10 Tb2 2.296(4) 3_556
O10 C28 1.277(7) .
O1 C5 1.409(8) .
O1 C8 1.383(7) .
O5 C14 1.334(9) .
O4 Tb1 2.229(4) 3_646
O4 C14 1.333(8) .
O2 Tb2 2.465(5) 3_546
O2 C1 1.243(8) .
O3 Tb2 2.330(5) 1_545
O3 C1 1.124(8) .
O13 C36 1.413(8) .
O13 C33 1.395(8) .
O11 C29 1.270(11) .
O12 Tb1 2.251(6) 3_546
O12 C29 1.171(11) .
O15 Tb2 2.557(5) 3_556
O15 C42 1.303(8) .
O14 Tb2 2.398(5) 3_556
O14 C42 1.385(9) .
O18 H18A 0.8513 .
O18 H18B 0.9794 .
O16 C43 1.278(15) .
O17 H17A 0.8327 .
O17 H17B 0.9187 .
C22 C23 1.364(9) .
C22 C27 1.442(9) .
C23 H23 0.9300 .
C23 C24 1.388(9) .
C24 H24 0.9300 .
C24 C25 1.463(9) .
C25 C26 1.378(9) .
C25 C28 1.503(9) .
C26 H26 0.9300 .
C26 C27 1.411(9) .
C27 H27 0.9300 .
C19 C20 1.472(9) .
C19 C18 1.364(9) .
C20 H20 0.9300 .
C20 C21 1.406(9) .
C21 H21 0.9300 .
C21 C16 1.376(9) .
C16 C17 1.476(10) .
C16 C15 1.533(9) .
C17 H17 0.9300 .
C17 C18 1.422(10) .
C18 H18 0.9300 .
C5 C4 1.240(10) .
C5 C6 1.389(10) .
C4 H4 0.9300 .
C4 C3 1.414(10) .
C3 H3 0.9300 .
C3 C2 1.398(10) .
C2 C7 1.232(9) .
C2 C1 1.521(9) .
C7 H7 0.9300 .
C7 C6 1.398(10) .
C6 H6 0.9300 .
C8 C13 1.426(9) .
C8 C9 1.414(9) .
C13 H13 0.9300 .
C13 C12 1.389(9) .
C12 H12 0.9300 .
C12 C11 1.414(9) .
C11 C10 1.445(9) .
C11 C14 1.497(9) .
C10 H10 0.9300 .
C10 C9 1.386(9) .
C9 H9 0.9300 .
C36 C37 1.537(10) .
C36 C41 1.414(9) .
C37 H37 0.9300 .
C37 C38 1.410(10) .
C38 H38 0.9300 .
C38 C39 1.423(9) .
C39 C40 1.538(10) .
C39 C42 1.539(10) .
C40 H40 0.9300 .
C40 C41 1.407(10) .
C41 H41 0.9300 .
C33 C34 1.363(10) .
C33 C32 1.232(10) .
C34 H34 0.9300 .
C34 C35 1.378(10) .
C35 H35 0.9300 .
C35 C30 1.248(10) .
C30 C31 1.388(10) .
C30 C29 1.488(10) .
C31 H31 0.9300 .
C31 C32 1.386(10) .
C32 H32 0.9300 .
C42 Tb2 2.797(7) 3_556
N1 C45 1.427(8) .
N1 C44 1.406(8) .
N1 C43 1.333(15) .
C45 H45A 0.9600 .
C45 H45B 0.9600 .
C45 H45C 0.9600 .
C44 H44A 0.9600 .
C44 H44B 0.9600 .
C44 H44C 0.9600 .
C43 H43 0.9300 .

loop_
_geom_torsion_atom_site_label_1
_geom_torsion_atom_site_label_2
_geom_torsion_atom_site_label_3
_geom_torsion_atom_site_label_4
_geom_torsion
_geom_torsion_site_symmetry_1
_geom_torsion_site_symmetry_4
Tb1 O6 C15 O7 21.2(14) . .
Tb1 O6 C15 C16 -160.4(7) . .
Tb1 O7 C15 O6 5.2(12) 3_546 .
Tb1 O7 C15 C16 -173.2(4) 3_546 .
Tb1 O5 C14 O4 -22.8(18) . .
Tb1 O5 C14 C11 157.6(10) . .
Tb1 O4 C14 O5 -51.6(11) 3_646 .
Tb1 O4 C14 C11 128.1(7) 3_646 .
Tb1 O11 C29 O12 -50.5(17) . .
Tb1 O11 C29 C30 127.7(11) . .
Tb1 O12 C29 O11 26.2(12) 3_546 .
Tb1 O12 C29 C30 -152.3(5) 3_546 .
Tb2 Tb2 O9 C28 -13.9(4) 3_556 .
Tb2 Tb2 O10 C28 -176.2(4) 3_556 .
Tb2 Tb2 O16 C43 -128.6(10) 3_556 .
Tb2 Tb2 C28 O9 164.7(5) 3_556 .
Tb2 Tb2 C28 O10 2.7(3) 3_556 .
Tb2 Tb2 C28 C25 -102.5(14) 3_556 .
Tb2 O9 C28 O10 17.2(7) . .
Tb2 O9 C28 C25 -159.9(5) . .
Tb2 O10 C28 Tb2 -160(2) 3_556 .
Tb2 O10 C28 O9 -17.5(7) . .
Tb2 O10 C28 O9 -177.4(19) 3_556 .
Tb2 O10 C28 C25 159.5(6) . .
Tb2 O10 C28 C25 0(3) 3_556 .
Tb2 O2 C1 O3 7.1(12) 3_546 .
Tb2 O2 C1 C2 -174.5(5) 3_546 .
Tb2 O3 C1 O2 -28.0(10) 1_545 .
Tb2 O3 C1 C2 153.5(4) 1_545 .
Tb2 O15 C42 O14 -9.4(6) 3_556 .
Tb2 O15 C42 C39 168.2(5) 3_556 .
Tb2 O14 C42 O15 10.0(7) 3_556 .
Tb2 O14 C42 C39 -167.3(5) 3_556 .
Tb2 O16 C43 N1 110.1(19) . .
O8 C22 C23 C24 176.6(6) . .
O8 C22 C27 C26 -174.6(6) . .
O8 C19 C20 C21 -173.4(6) . .
O8 C19 C18 C17 175.5(5) . .
O6 Tb1 O5 C14 -21.9(14) . .
O6 Tb1 O11 C29 -32.3(13) . .
O7 Tb1 O6 C15 -32.0(11) 3_546 .
O7 Tb1 O5 C14 -160.9(13) 3_546 .
O7 Tb1 O11 C29 101.8(13) 3_546 .
O9 Tb2 O10 Tb2 -174.3(3) . 3_556
O9 Tb2 O10 C28 9.5(4) . .
O9 Tb2 O16 C43 161.9(12) . .
O9 Tb2 C28 O10 -162.1(7) . .
O9 Tb2 C28 C25 92.8(15) . .
O10 Tb2 O9 C28 -10.2(4) . .
O10 Tb2 O9 C28 -18.0(5) 3_556 .
O10 Tb2 O10 Tb2 0.0 3_556 3_556
O10 Tb2 O10 C28 -176.2(4) 3_556 .
O10 Tb2 O16 C43 -57.5(13) 3_556 .
O10 Tb2 O16 C43 -165.2(11) . .
O10 Tb2 C28 O9 162.1(7) . .
O10 Tb2 C28 O9 166.1(4) 3_556 .
O10 Tb2 C28 O10 4.0(5) 3_556 .
O10 Tb2 C28 C25 -101.2(14) 3_556 .
O10 Tb2 C28 C25 -105.2(15) . .
O1 C5 C4 C3 -173.2(7) . .
O1 C5 C6 C7 172.1(7) . .
O1 C8 C13 C12 -176.8(6) . .
O1 C8 C9 C10 179.4(6) . .
O5 Tb1 O6 C15 -154.5(9) . .
O5 Tb1 O11 C29 158.6(11) . .
O4 Tb1 O6 C15 128.3(10) 3_646 .
O4 Tb1 O5 C14 46.0(13) 3_646 .
O4 Tb1 O11 C29 -103.2(13) 3_646 .
O2 Tb2 O9 C28 51.6(4) 3_546 .
O2 Tb2 O10 Tb2 75.88(17) 3_546 3_556
O2 Tb2 O10 C28 -100.3(4) 3_546 .
O2 Tb2 O16 C43 -103.9(12) 3_546 .
O2 Tb2 C28 O9 -126.1(4) 3_546 .
O2 Tb2 C28 O10 71.8(4) 3_546 .
O2 Tb2 C28 C25 -33.4(14) 3_546 .
O3 Tb2 O9 C28 -91.1(4) 1_565 .
O3 Tb2 O10 Tb2 -86.73(17) 1_565 3_556
O3 Tb2 O10 C28 97.1(4) 1_565 .
O3 Tb2 O16 C43 104.4(12) 1_565 .
O3 Tb2 C28 O9 84.5(4) 1_565 .
O3 Tb2 C28 O10 -77.5(4) 1_565 .
O3 Tb2 C28 C25 177.3(14) 1_565 .
O13 C36 C37 C38 177.8(7) . .
O13 C36 C41 C40 -178.5(5) . .
O13 C33 C34 C35 177.8(7) . .
O13 C33 C32 C31 -179.6(6) . .
O11 Tb1 O6 C15 31.5(10) . .
O11 Tb1 O5 C14 144.9(12) . .
O12 Tb1 O6 C15 -103.3(10) 3_546 .
O12 Tb1 O5 C14 -78.8(13) 3_546 .
O12 Tb1 O11 C29 35.8(14) 3_546 .
O15 Tb2 O9 C28 -155.4(5) 3_556 .
O15 Tb2 O10 Tb2 -139.06(15) 3_556 3_556
O15 Tb2 O10 C28 44.7(4) 3_556 .
O15 Tb2 O16 C43 88.1(12) 3_556 .
O15 Tb2 C28 O9 23.2(4) 3_556 .
O15 Tb2 C28 O10 -138.9(4) 3_556 .
O15 Tb2 C28 C25 115.9(14) 3_556 .
O14 Tb2 O9 C28 -150.7(4) 3_556 .
O14 Tb2 O10 Tb2 -78.4(3) 3_556 3_556
O14 Tb2 O10 C28 105.4(4) 3_556 .
O14 Tb2 O16 C43 33.8(12) 3_556 .
O14 Tb2 C28 O9 44.9(6) 3_556 .
O14 Tb2 C28 O10 -117.1(4) 3_556 .
O14 Tb2 C28 C25 137.7(13) 3_556 .
O18 Tb1 O6 C15 79.4(10) . .
O18 Tb1 O5 C14 125.0(13) . .
O18 Tb1 O11 C29 179.5(13) . .
O16 Tb2 O9 C28 127.3(5) . .
O16 Tb2 O10 Tb2 141.5(3) . 3_556
O16 Tb2 O10 C28 -34.7(5) . .
O16 Tb2 C28 O9 -50.1(5) . .
O16 Tb2 C28 O10 147.9(4) . .
O16 Tb2 C28 C25 42.7(14) . .
O17 Tb2 O9 C28 96.8(5) . .
O17 Tb2 O10 Tb2 50.7(3) . 3_556
O17 Tb2 O10 C28 -125.5(4) . .
O17 Tb2 O16 C43 -34.7(11) . .
O17 Tb2 C28 O9 -117.1(5) . .
O17 Tb2 C28 O10 80.9(5) . .
O17 Tb2 C28 C25 -24.3(16) . .
C22 O8 C19 C20 -38.7(8) . .
C22 O8 C19 C18 146.8(5) . .
C22 C23 C24 C25 -1.4(10) . .
C23 C22 C27 C26 -0.1(10) . .
C23 C24 C25 C26 0.2(10) . .
C23 C24 C25 C28 177.7(6) . .
C24 C25 C26 C27 1.1(9) . .
C24 C25 C28 Tb2 -100.0(15) . .
C24 C25 C28 O9 -17.1(10) . .
C24 C25 C28 O10 166.0(6) . .
C25 C26 C27 C22 -1.2(10) . .
C26 C25 C28 Tb2 77.6(15) . .
C26 C25 C28 O9 160.4(7) . .
C26 C25 C28 O10 -16.5(10) . .
C27 C22 C23 C24 1.4(10) . .
C19 O8 C22 C23 153.5(5) . .
C19 O8 C22 C27 -31.5(8) . .
C19 C20 C21 C16 -0.1(9) . .
C20 C19 C18 C17 0.5(9) . .
C20 C21 C16 C17 -1.4(9) . .
C20 C21 C16 C15 178.4(6) . .
C21 C16 C17 C18 2.6(10) . .
C21 C16 C15 O6 164.9(6) . .
C21 C16 C15 O7 -16.6(9) . .
C16 C17 C18 C19 -2.1(10) . .
C17 C16 C15 O6 -15.4(10) . .
C17 C16 C15 O7 163.1(6) . .
C18 C19 C20 C21 0.5(10) . .
C15 C16 C17 C18 -177.1(6) . .
C28 Tb2 O10 Tb2 176.2(4) . 3_556
C28 Tb2 O16 C43 -179.5(12) . .
C28 C25 C26 C27 -176.6(6) . .
C5 O1 C8 C13 -1.2(9) . .
C5 O1 C8 C9 180.0(6) . .
C5 C4 C3 C2 0.8(14) . .
C4 C5 C6 C7 -1.8(12) . .
C4 C3 C2 C7 -2.5(13) . .
C4 C3 C2 C1 177.5(8) . .
C3 C2 C7 C6 1.9(11) . .
C3 C2 C1 O2 -175.4(8) . .
C3 C2 C1 O3 3.0(11) . .
C2 C7 C6 C5 0.0(12) . .
C7 C2 C1 O2 4.6(11) . .
C7 C2 C1 O3 -176.9(7) . .
C6 C5 C4 C3 1.2(12) . .
C8 O1 C5 C4 -77.0(9) . .
C8 O1 C5 C6 109.2(8) . .
C8 C13 C12 C11 -2.6(8) . .
C13 C8 C9 C10 0.5(10) . .
C13 C12 C11 C10 0.8(8) . .
C13 C12 C11 C14 179.2(5) . .
C12 C11 C10 C9 1.6(9) . .
C12 C11 C14 O5 -11.8(8) . .
C12 C11 C14 O4 168.5(5) . .
C11 C10 C9 C8 -2.2(9) . .
C10 C11 C14 O5 166.5(6) . .
C10 C11 C14 O4 -13.2(8) . .
C9 C8 C13 C12 2.0(9) . .
C14 C11 C10 C9 -176.6(6) . .
C1 C2 C7 C6 -178.1(6) . .
C36 O13 C33 C34 -94.9(8) . .
C36 O13 C33 C32 85.1(8) . .
C36 C37 C38 C39 1.0(12) . .
C37 C36 C41 C40 0.1(10) . .
C37 C38 C39 C40 -0.8(10) . .
C37 C38 C39 C42 178.2(7) . .
C38 C39 C40 C41 0.3(10) . .
C38 C39 C42 Tb2 -96(3) . 3_556
C38 C39 C42 O15 180.0(6) . .
C38 C39 C42 O14 -2.4(9) . .
C39 C40 C41 C36 0.1(9) . .
C40 C39 C42 Tb2 83(3) . 3_556
C40 C39 C42 O15 -1.0(9) . .
C40 C39 C42 O14 176.6(6) . .
C41 C36 C37 C38 -0.6(12) . .
C33 O13 C36 C37 17.7(10) . .
C33 O13 C36 C41 -163.7(6) . .
C33 C34 C35 C30 1.8(13) . .
C34 C33 C32 C31 0.5(11) . .
C34 C35 C30 C31 0.2(11) . .
C34 C35 C30 C29 -175.5(7) . .
C35 C30 C31 C32 -1.9(12) . .
C35 C30 C29 O11 11.7(12) . .
C35 C30 C29 O12 -169.9(7) . .
C30 C31 C32 C33 1.5(13) . .
C31 C30 C29 O11 -163.2(8) . .
C31 C30 C29 O12 15.2(11) . .
C32 C33 C34 C35 -2.2(13) . .
C29 C30 C31 C32 173.1(8) . .
C42 Tb2 O9 C28 -150.8(4) 3_556 .
C42 Tb2 O10 Tb2 -117.0(2) 3_556 3_556
C42 Tb2 O10 C28 66.8(4) 3_556 .
C42 Tb2 O16 C43 62.2(12) 3_556 .
C42 Tb2 C28 O9 33.2(5) 3_556 .
C42 Tb2 C28 O10 -128.8(4) 3_556 .
C42 Tb2 C28 C25 126.0(14) 3_556 .
C42 C39 C40 C41 -178.6(6) . .
C45 N1 C43 O16 -33(3) . .
C44 N1 C43 O16 158.2(18) . .
